data_4123046
loop_
_publ_author_name
'Tran, Ba L.'
'Driess, Matthias'
'Hartwig, John F.'

_publ_section_title
;
 Copper-Catalyzed Oxidative Dehydrogenative Carboxylation of Unactivated
 Alkanes to Allylic Esters via Alkenes.
;
_journal_name_full 'Journal of the American Chemical Society'
_journal_page_first 141125144245005
_journal_paper_doi 10.1021/ja510093x
_journal_year 2014
_chemical_formula_sum 'C27 H25 Cu N5 O6'
_chemical_formula_weight 579.06
_chemical_name_common (BPI)Cu(2,6-OMe2)
_chemical_name_systematic hartwig64
_space_group.centring_type P

_space_group_crystal_system monoclinic
_space_group_IT_number 14
_space_group_name_Hall '-P 2ybc'
_space_group_name_H-M_alt 'P 1 21/c 1'
_symmetry_space_group_name_Hall '-P 2ybc'
_symmetry_space_group_name_H-M 'P 1 21/c 1'
_atom_sites_solution_hydrogens mixed
_atom_sites_solution_primary iterative
_atom_sites_solution_secondary difmap
_audit_creation_method SHELXL-2014/6
_cell_angle_alpha 90
_cell_angle_beta 96.867(2)
_cell_angle_gamma 90
_cell_formula_units_Z 4
_cell_length_a 14.0463(6)
_cell_length_b 22.0426(9)
_cell_length_c 7.9700(3)
_cell_measurement_reflns_used 9856
_cell_measurement_temperature 100(2)
_cell_measurement_theta_max 25.40
_cell_measurement_theta_min 2.36
_cell_volume 2449.95(17)
_computing_cell_refinement 'Bruker SAINT'
_computing_data_collection 'Bruker APEX2'
_computing_data_reduction 'Bruker SAINT'
_computing_molecular_graphics ORTEP-32
_computing_publication_material WinGX
_computing_structure_refinement SHELXL-2014
_computing_structure_solution SHELXT
_diffrn_ambient_temperature 100(2)
_diffrn_detector_area_resol_mean 8.366
_diffrn_measured_fraction_theta_full 1.000
_diffrn_measured_fraction_theta_max 0.997
_diffrn_measurement_device_type 'Bruker APEX-II CCD'
_diffrn_measurement_method 'phi and omega scans'
_diffrn_radiation_type MoK\a
_diffrn_radiation_wavelength 0.71073
_diffrn_reflns_av_R_equivalents 0.0378
_diffrn_reflns_av_unetI/netI 0.0293
_diffrn_reflns_Laue_measured_fraction_full 1.000
_diffrn_reflns_Laue_measured_fraction_max 0.997
_diffrn_reflns_limit_h_max 16
_diffrn_reflns_limit_h_min -16
_diffrn_reflns_limit_k_max 26
_diffrn_reflns_limit_k_min -26
_diffrn_reflns_limit_l_max 9
_diffrn_reflns_limit_l_min -9
_diffrn_reflns_number 33507
_diffrn_reflns_point_group_measured_fraction_full 1.000
_diffrn_reflns_point_group_measured_fraction_max 0.997
_diffrn_reflns_theta_full 25.000
_diffrn_reflns_theta_max 25.400
_diffrn_reflns_theta_min 1.460
_diffrn_source 'microfocus sealed tube'
_exptl_absorpt_coefficient_mu 0.947
_exptl_absorpt_correction_T_max 0.928
_exptl_absorpt_correction_T_min 0.855
_exptl_absorpt_correction_type multi-scan
_exptl_absorpt_process_details SADABS
_exptl_crystal_colour blue
_exptl_crystal_density_diffrn 1.570
_exptl_crystal_description blade
_exptl_crystal_F_000 1196
_exptl_crystal_size_max 0.120
_exptl_crystal_size_mid 0.050
_exptl_crystal_size_min 0.020
_refine_diff_density_max 0.324
_refine_diff_density_min -0.391
_refine_diff_density_rms 0.063
_refine_ls_extinction_method none
_refine_ls_goodness_of_fit_ref 1.039
_refine_ls_hydrogen_treatment constr
_refine_ls_matrix_type full
_refine_ls_number_parameters 354
_refine_ls_number_reflns 4507
_refine_ls_number_restraints 0
_refine_ls_restrained_S_all 1.039
_refine_ls_R_factor_all 0.0383
_refine_ls_R_factor_gt 0.0300
_refine_ls_shift/su_max 0.001
_refine_ls_shift/su_mean 0.000
_refine_ls_structure_factor_coef Fsqd
_refine_ls_weighting_details 'w=1/[\s^2^(Fo^2^)+(0.0238P)^2^+3.1854P] where P=(Fo^2^+2Fc^2^)/3'
_refine_ls_weighting_scheme calc
_refine_ls_wR_factor_gt 0.0672
_refine_ls_wR_factor_ref 0.0709
_reflns_Friedel_coverage 0.000
_reflns_number_gt 3887
_reflns_number_total 4507
_reflns_threshold_expression 'I > 2\s(I)'
_cod_data_source_file ja510093x_si_001.cif
_cod_data_source_block '[(BPI)Cu(O2CPh-2,6-OMe2)]'
_cod_depositor_comments
;
The following automatic conversions were performed:

'_space_group.centring_type' value 'primitive' was replaced with the
value 'P' as specified in the replacement file
'/home/antanas/src/cod-tools/trunk/data/replacement-values/replacement_values.lst'.

Automatic conversion script
Id: cif_fix_values 5642 2017-10-24 12:04:52Z antanas 
;
_cod_database_code 4123046
_shelx_space_group_comment
; 
The symmetry employed for this shelxl refinement is uniquely defined 
by the following loop, which should always be used as a source of 
symmetry information in preference to the above space-group names. 
They are only intended as comments. 
;
_shelx_estimated_absorpt_t_min 0.895
_shelx_estimated_absorpt_t_max 0.981
_shelxl_version_number 2014/6

loop_
_space_group_symop_operation_xyz
'x, y, z'
'-x, y+1/2, -z+1/2'
'-x, -y, -z'
'x, -y-1/2, z-1/2'

loop_
_atom_site_label
_atom_site_type_symbol
_atom_site_fract_x
_atom_site_fract_y
_atom_site_fract_z
_atom_site_U_iso_or_equiv
_atom_site_adp_type
_atom_site_occupancy
_atom_site_site_symmetry_order
_atom_site_calc_flag
_atom_site_refinement_flags_posn
_atom_site_refinement_flags_adp
C1 C 0.69633(15) 0.30065(10) 0.0179(3) 0.0116(5) Uani 1 1 d . .
H1 H 0.7624 0.3065 0.0078 0.014 Uiso 1 1 calc R U
C2 C 0.65462(15) 0.24682(10) -0.0377(3) 0.0143(5) Uani 1 1 d . .
H2 H 0.6909 0.2163 -0.0854 0.017 Uiso 1 1 calc R U
C3 C 0.55837(15) 0.23800(10) -0.0228(3) 0.0131(5) Uani 1 1 d . .
H3 H 0.5272 0.2015 -0.0613 0.016 Uiso 1 1 calc R U
C4 C 0.50862(15) 0.28298(10) 0.0488(3) 0.0123(5) Uani 1 1 d . .
H4 H 0.4428 0.2773 0.0609 0.015 Uiso 1 1 calc R U
C5 C 0.55420(14) 0.33690(9) 0.1037(3) 0.0102(4) Uani 1 1 d . .
C6 C 0.52137(14) 0.43501(9) 0.2015(2) 0.0094(4) Uani 1 1 d . .
C7 C 0.45912(14) 0.48005(9) 0.2711(3) 0.0097(4) Uani 1 1 d . .
C8 C 0.37090(15) 0.47485(10) 0.3319(3) 0.0128(5) Uani 1 1 d . .
H8 H 0.3400 0.4367 0.3371 0.015 Uiso 1 1 calc R U
C9 C 0.32939(15) 0.52781(10) 0.3850(3) 0.0142(5) Uani 1 1 d . .
H9 H 0.2695 0.5256 0.4288 0.017 Uiso 1 1 calc R U
C10 C 0.37383(15) 0.58376(10) 0.3751(3) 0.0148(5) Uani 1 1 d . .
H10 H 0.3436 0.6191 0.4117 0.018 Uiso 1 1 calc R U
C11 C 0.46185(15) 0.58904(10) 0.3126(3) 0.0130(5) Uani 1 1 d . .
H11 H 0.4920 0.6273 0.3047 0.016 Uiso 1 1 calc R U
C12 C 0.50364(14) 0.53622(10) 0.2623(3) 0.0104(4) Uani 1 1 d . .
C13 C 0.59404(14) 0.52523(9) 0.1891(3) 0.0096(4) Uani 1 1 d . .
C14 C 0.73172(14) 0.55914(10) 0.0737(3) 0.0108(4) Uani 1 1 d . .
C15 C 0.76972(15) 0.61093(10) 0.0045(3) 0.0140(5) Uani 1 1 d . .
H15 H 0.7411 0.6494 0.0181 0.017 Uiso 1 1 calc R U
C16 C 0.84808(16) 0.60644(10) -0.0829(3) 0.0164(5) Uani 1 1 d . .
H16 H 0.8731 0.6414 -0.1320 0.020 Uiso 1 1 calc R U
C17 C 0.89008(15) 0.55009(10) -0.0982(3) 0.0164(5) Uani 1 1 d . .
H17 H 0.9449 0.5457 -0.1565 0.020 Uiso 1 1 calc R U
C18 C 0.85040(15) 0.50063(10) -0.0268(3) 0.0144(5) Uani 1 1 d . .
H18 H 0.8794 0.4621 -0.0372 0.017 Uiso 1 1 calc R U
C19 C 0.86244(14) 0.37416(9) 0.3051(3) 0.0104(5) Uani 1 1 d . .
C20 C 0.95211(15) 0.33807(10) 0.3620(3) 0.0117(5) Uani 1 1 d . .
C21 C 1.03386(15) 0.36574(10) 0.4440(3) 0.0122(5) Uani 1 1 d . .
C22 C 1.11465(15) 0.33201(10) 0.5040(3) 0.0176(5) Uani 1 1 d . .
H22 H 1.1700 0.3513 0.5602 0.021 Uiso 1 1 calc R U
C23 C 1.11250(16) 0.26994(11) 0.4799(3) 0.0209(5) Uani 1 1 d . .
H23 H 1.1675 0.2466 0.5194 0.025 Uiso 1 1 calc R U
C24 C 1.03282(16) 0.24092(11) 0.4002(3) 0.0200(5) Uani 1 1 d . .
H24 H 1.0329 0.1982 0.3845 0.024 Uiso 1 1 calc R U
C25 C 0.95208(15) 0.27514(10) 0.3428(3) 0.0142(5) Uani 1 1 d . .
C26 C 1.10674(18) 0.45589(12) 0.5607(4) 0.0343(7) Uani 1 1 d . .
H26A H 1.1108 0.4406 0.6768 0.051 Uiso 1 1 calc R U
H26B H 1.0966 0.4999 0.5607 0.051 Uiso 1 1 calc R U
H26C H 1.1666 0.4468 0.5139 0.051 Uiso 1 1 calc R U
C27 C 0.86616(17) 0.18610(10) 0.2463(3) 0.0197(5) Uani 1 1 d . .
H27A H 0.9147 0.1745 0.1735 0.029 Uiso 1 1 calc R U
H27B H 0.8026 0.1737 0.1932 0.029 Uiso 1 1 calc R U
H27C H 0.8800 0.1660 0.3562 0.029 Uiso 1 1 calc R U
N1 N 0.64819(12) 0.34581(8) 0.0865(2) 0.0096(4) Uani 1 1 d . .
N2 N 0.49845(12) 0.37823(8) 0.1812(2) 0.0097(4) Uani 1 1 d . .
N3 N 0.60158(12) 0.46430(8) 0.1568(2) 0.0093(4) Uani 1 1 d . .
N4 N 0.65169(12) 0.56867(8) 0.1578(2) 0.0104(4) Uani 1 1 d . .
N5 N 0.77237(12) 0.50400(8) 0.0573(2) 0.0104(4) Uani 1 1 d . .
O1 O 0.84555(10) 0.38554(6) 0.14633(18) 0.0113(3) Uani 1 1 d . .
O2 O 0.80858(10) 0.39075(7) 0.40765(19) 0.0174(4) Uani 1 1 d . .
O3 O 1.02859(10) 0.42739(7) 0.46000(19) 0.0161(3) Uani 1 1 d . .
O4 O 0.86799(10) 0.25067(7) 0.2699(2) 0.0178(4) Uani 1 1 d . .
O5 O 0.65732(11) 0.68568(7) 0.33721(19) 0.0177(4) Uani 1 1 d . .
H5X H 0.6463 0.6511 0.2592 0.021 Uiso 1 1 d R U
H5Y H 0.6568 0.7205 0.2804 0.021 Uiso 1 1 d R U
O6 O 0.66395(11) 0.69559(7) 0.69256(19) 0.0178(4) Uani 1 1 d . .
H6X H 0.6601 0.6914 0.5865 0.021 Uiso 1 1 d R U
H6Y H 0.6200 0.6663 0.7205 0.021 Uiso 1 1 d R U
Cu1 Cu 0.71851(2) 0.42479(2) 0.12549(3) 0.00865(8) Uani 1 1 d . .

loop_
_atom_site_aniso_label
_atom_site_aniso_U_11
_atom_site_aniso_U_22
_atom_site_aniso_U_33
_atom_site_aniso_U_23
_atom_site_aniso_U_13
_atom_site_aniso_U_12
C1 0.0107(10) 0.0143(11) 0.0102(11) 0.0007(9) 0.0024(8) 0.0017(9)
C2 0.0184(11) 0.0120(11) 0.0124(11) -0.0023(9) 0.0013(9) 0.0017(9)
C3 0.0175(11) 0.0112(11) 0.0105(11) -0.0008(9) 0.0010(9) -0.0019(9)
C4 0.0123(10) 0.0133(11) 0.0114(11) 0.0013(9) 0.0015(9) -0.0021(9)
C5 0.0125(10) 0.0105(11) 0.0072(10) 0.0026(9) 0.0002(8) 0.0001(8)
C6 0.0091(10) 0.0124(12) 0.0060(10) 0.0015(8) -0.0016(8) 0.0012(8)
C7 0.0116(10) 0.0109(11) 0.0059(10) -0.0001(8) -0.0017(8) 0.0016(8)
C8 0.0118(11) 0.0125(11) 0.0140(11) 0.0004(9) 0.0015(9) -0.0016(9)
C9 0.0089(10) 0.0193(12) 0.0149(12) -0.0013(10) 0.0030(9) 0.0015(9)
C10 0.0149(11) 0.0122(12) 0.0174(12) -0.0033(9) 0.0014(9) 0.0057(9)
C11 0.0164(11) 0.0096(11) 0.0128(11) -0.0013(9) 0.0013(9) 0.0009(9)
C12 0.0101(10) 0.0129(11) 0.0079(10) 0.0007(9) 0.0000(8) 0.0006(8)
C13 0.0115(10) 0.0094(11) 0.0072(10) 0.0006(8) -0.0013(8) 0.0024(8)
C14 0.0123(10) 0.0109(11) 0.0084(10) -0.0002(9) -0.0018(8) -0.0009(8)
C15 0.0172(11) 0.0098(11) 0.0148(12) 0.0004(9) 0.0013(9) -0.0013(9)
C16 0.0212(12) 0.0137(12) 0.0145(12) 0.0030(9) 0.0024(9) -0.0052(9)
C17 0.0138(11) 0.0195(12) 0.0170(12) 0.0021(10) 0.0065(9) -0.0017(9)
C18 0.0133(11) 0.0146(12) 0.0157(12) -0.0005(9) 0.0034(9) 0.0005(9)
C19 0.0105(10) 0.0062(10) 0.0145(12) -0.0005(9) 0.0018(9) -0.0032(8)
C20 0.0118(11) 0.0153(12) 0.0088(11) 0.0009(9) 0.0045(8) 0.0019(9)
C21 0.0140(11) 0.0120(11) 0.0113(11) 0.0016(9) 0.0042(9) 0.0008(9)
C22 0.0116(11) 0.0215(13) 0.0194(12) 0.0019(10) 0.0004(9) 0.0002(9)
C23 0.0149(11) 0.0184(13) 0.0288(14) 0.0031(11) 0.0010(10) 0.0096(10)
C24 0.0219(12) 0.0115(12) 0.0265(13) -0.0003(10) 0.0023(10) 0.0056(10)
C25 0.0152(11) 0.0159(12) 0.0118(11) -0.0013(9) 0.0021(9) 0.0010(9)
C26 0.0211(13) 0.0180(14) 0.0595(19) -0.0099(13) -0.0124(13) -0.0007(11)
C27 0.0248(13) 0.0132(12) 0.0216(13) -0.0053(10) 0.0051(10) -0.0022(10)
N1 0.0114(9) 0.0096(9) 0.0077(9) 0.0003(7) 0.0011(7) 0.0009(7)
N2 0.0105(9) 0.0088(9) 0.0100(9) -0.0005(7) 0.0018(7) -0.0007(7)
N3 0.0099(9) 0.0081(9) 0.0100(9) 0.0003(7) 0.0012(7) -0.0002(7)
N4 0.0127(9) 0.0087(9) 0.0097(9) 0.0013(7) 0.0012(7) -0.0002(7)
N5 0.0109(9) 0.0099(9) 0.0103(9) 0.0001(7) 0.0007(7) -0.0003(7)
O1 0.0111(7) 0.0115(8) 0.0114(8) 0.0023(6) 0.0020(6) 0.0014(6)
O2 0.0162(8) 0.0220(9) 0.0146(8) -0.0004(7) 0.0043(7) 0.0067(7)
O3 0.0138(8) 0.0118(8) 0.0218(9) -0.0011(7) -0.0022(6) -0.0010(6)
O4 0.0178(8) 0.0105(8) 0.0239(9) -0.0034(7) -0.0026(7) -0.0003(6)
O5 0.0235(9) 0.0133(8) 0.0164(8) -0.0010(7) 0.0023(7) 0.0009(7)
O6 0.0198(8) 0.0168(9) 0.0171(8) -0.0003(7) 0.0034(7) -0.0014(7)
Cu1 0.00813(13) 0.00734(14) 0.01067(14) 0.00011(11) 0.00191(10) 0.00021(10)

loop_
_atom_type_symbol
_atom_type_description
_atom_type_scat_dispersion_real
_atom_type_scat_dispersion_imag
_atom_type_scat_source
C C 0.0033 0.0016 'International Tables Vol C Tables 4.2.6.8 and 6.1.1.4'
H H 0.0000 0.0000 'International Tables Vol C Tables 4.2.6.8 and 6.1.1.4'
N N 0.0061 0.0033 'International Tables Vol C Tables 4.2.6.8 and 6.1.1.4'
O O 0.0106 0.0060 'International Tables Vol C Tables 4.2.6.8 and 6.1.1.4'
Cu Cu 0.3201 1.2651 'International Tables Vol C Tables 4.2.6.8 and 6.1.1.4'

loop_
_geom_angle_atom_site_label_1
_geom_angle_atom_site_label_2
_geom_angle_atom_site_label_3
_geom_angle
N1 C1 C2 123.43(19)
N1 C1 H1 118.3
C2 C1 H1 118.3
C1 C2 C3 118.5(2)
C1 C2 H2 120.8
C3 C2 H2 120.8
C4 C3 C2 119.0(2)
C4 C3 H3 120.5
C2 C3 H3 120.5
C3 C4 C5 120.5(2)
C3 C4 H4 119.8
C5 C4 H4 119.8
N1 C5 N2 123.72(18)
N1 C5 C4 120.44(19)
N2 C5 C4 115.78(18)
N2 C6 N3 128.03(19)
N2 C6 C7 123.17(18)
N3 C6 C7 108.72(17)
C8 C7 C12 121.1(2)
C8 C7 C6 132.1(2)
C12 C7 C6 106.83(18)
C7 C8 C9 117.4(2)
C7 C8 H8 121.3
C9 C8 H8 121.3
C10 C9 C8 121.3(2)
C10 C9 H9 119.3
C8 C9 H9 119.3
C9 C10 C11 121.3(2)
C9 C10 H10 119.4
C11 C10 H10 119.4
C12 C11 C10 117.3(2)
C12 C11 H11 121.3
C10 C11 H11 121.3
C11 C12 C7 121.6(2)
C11 C12 C13 131.7(2)
C7 C12 C13 106.62(18)
N4 C13 N3 128.45(19)
N4 C13 C12 122.66(19)
N3 C13 C12 108.84(17)
N5 C14 N4 123.73(18)
N5 C14 C15 120.54(19)
N4 C14 C15 115.73(19)
C16 C15 C14 120.4(2)
C16 C15 H15 119.8
C14 C15 H15 119.8
C15 C16 C17 119.0(2)
C15 C16 H16 120.5
C17 C16 H16 120.5
C18 C17 C16 118.4(2)
C18 C17 H17 120.8
C16 C17 H17 120.8
N5 C18 C17 123.5(2)
N5 C18 H18 118.2
C17 C18 H18 118.2
O2 C19 O1 122.65(19)
O2 C19 C20 120.75(18)
O1 C19 C20 116.60(18)
C21 C20 C25 118.45(19)
C21 C20 C19 121.39(19)
C25 C20 C19 120.03(18)
O3 C21 C20 115.36(18)
O3 C21 C22 123.33(19)
C20 C21 C22 121.3(2)
C23 C22 C21 118.5(2)
C23 C22 H22 120.7
C21 C22 H22 120.7
C24 C23 C22 121.8(2)
C24 C23 H23 119.1
C22 C23 H23 119.1
C23 C24 C25 119.0(2)
C23 C24 H24 120.5
C25 C24 H24 120.5
O4 C25 C24 123.7(2)
O4 C25 C20 115.40(18)
C24 C25 C20 120.8(2)
O3 C26 H26A 109.5
O3 C26 H26B 109.5
H26A C26 H26B 109.5
O3 C26 H26C 109.5
H26A C26 H26C 109.5
H26B C26 H26C 109.5
O4 C27 H27A 109.5
O4 C27 H27B 109.5
H27A C27 H27B 109.5
O4 C27 H27C 109.5
H27A C27 H27C 109.5
H27B C27 H27C 109.5
C1 N1 C5 118.21(18)
C1 N1 Cu1 116.08(14)
C5 N1 Cu1 125.18(14)
C6 N2 C5 122.83(18)
C13 N3 C6 108.97(17)
C13 N3 Cu1 124.01(14)
C6 N3 Cu1 124.31(14)
C13 N4 C14 122.65(18)
C18 N5 C14 118.18(18)
C18 N5 Cu1 116.16(14)
C14 N5 Cu1 125.32(14)
C19 O1 Cu1 103.15(12)
C21 O3 C26 116.33(17)
C25 O4 C27 116.69(17)
H5X O5 H5Y 110.8
H6X O6 H6Y 101.3
N3 Cu1 O1 167.63(7)
N3 Cu1 N5 89.81(7)
O1 Cu1 N5 92.17(6)
N3 Cu1 N1 90.04(7)
O1 Cu1 N1 93.22(6)
N5 Cu1 N1 155.30(7)

loop_
_geom_bond_atom_site_label_1
_geom_bond_atom_site_label_2
_geom_bond_distance
C1 N1 1.355(3)
C1 C2 1.373(3)
C1 H1 0.9500
C2 C3 1.385(3)
C2 H2 0.9500
C3 C4 1.375(3)
C3 H3 0.9500
C4 C5 1.395(3)
C4 H4 0.9500
C5 N1 1.358(3)
C5 N2 1.393(3)
C6 N2 1.298(3)
C6 N3 1.382(3)
C6 C7 1.474(3)
C7 C8 1.388(3)
C7 C12 1.393(3)
C8 C9 1.393(3)
C8 H8 0.9500
C9 C10 1.389(3)
C9 H9 0.9500
C10 C11 1.392(3)
C10 H10 0.9500
C11 C12 1.385(3)
C11 H11 0.9500
C12 C13 1.479(3)
C13 N4 1.297(3)
C13 N3 1.374(3)
C14 N5 1.356(3)
C14 N4 1.392(3)
C14 C15 1.401(3)
C15 C16 1.374(3)
C15 H15 0.9500
C16 C17 1.387(3)
C16 H16 0.9500
C17 C18 1.378(3)
C17 H17 0.9500
C18 N5 1.353(3)
C18 H18 0.9500
C19 O2 1.234(3)
C19 O1 1.284(3)
C19 C20 1.513(3)
C20 C21 1.392(3)
C20 C25 1.396(3)
C21 O3 1.368(3)
C21 C22 1.393(3)
C22 C23 1.381(3)
C22 H22 0.9500
C23 C24 1.377(3)
C23 H23 0.9500
C24 C25 1.393(3)
C24 H24 0.9500
C25 O4 1.364(3)
C26 O3 1.426(3)
C26 H26A 0.9800
C26 H26B 0.9800
C26 H26C 0.9800
C27 O4 1.435(3)
C27 H27A 0.9800
C27 H27B 0.9800
C27 H27C 0.9800
N1 Cu1 2.0074(17)
N3 Cu1 1.9017(17)
N5 Cu1 2.0037(17)
O1 Cu1 1.9721(14)
O5 H5X 0.9836
O5 H5Y 0.8910
O6 H6X 0.8458
O6 H6Y 0.9382
